data_7058097
loop_
_publ_author_name
'Todorov, Petar T.'
'Peneva, Petia N.'
'Georgieva, Stela I.'
'Rusew, Rusi I.'
'Shivachev, Boris L.'
'Georgiev, Anton H.'

_publ_section_title
;
 Photochromic and molecular switching behaviour of new Schiff bases
 containing hydantoin rings: synthesis, characterization and crystal
 structures
;
_journal_issue 6
_journal_name_full 'New Journal of Chemistry'
_journal_page_first 2740
_journal_paper_doi 10.1039/C8NJ05748F
_journal_volume 43
_journal_year 2019
_chemical_formula_moiety 'C10 H11 N3 O2 S'
_chemical_formula_sum 'C10 H11 N3 O2 S'
_chemical_formula_weight 237.28
_space_group_crystal_system orthorhombic
_space_group_IT_number 61
_space_group_name_Hall '-P 2ac 2ab'
_space_group_name_H-M_alt 'P b c a'
_symmetry_space_group_name_Hall '-P 2ac 2ab'
_symmetry_space_group_name_H-M 'P b c a'
_atom_sites_solution_hydrogens mixed
_audit_creation_date 2018-07-11
_audit_creation_method
;
Olex2 1.2
(compiled 2018.05.29 svn.r3508 for OlexSys, GUI svn.r5506)
;
_audit_update_record
;
2018-11-11 deposited with the CCDC.
2019-01-08 downloaded from the CCDC.
;
_cell_angle_alpha 90
_cell_angle_beta 90
_cell_angle_gamma 90
_cell_formula_units_Z 8
_cell_length_a 9.7216(3)
_cell_length_b 10.6601(3)
_cell_length_c 22.1772(5)
_cell_measurement_reflns_used 9204
_cell_measurement_temperature 290
_cell_measurement_theta_max 29.0490
_cell_measurement_theta_min 3.8100
_cell_volume 2298.29(11)
_computing_cell_refinement
;
CrysAlisPro, Agilent Technologies,
Version 1.171.37.35 (release 13-08-2014 CrysAlis171 .NET)
(compiled Aug 13 2014,18:06:01)
;
_computing_data_collection
;
CrysAlisPro, Agilent Technologies,
Version 1.171.37.35 (release 13-08-2014 CrysAlis171 .NET)
(compiled Aug 13 2014,18:06:01)
;
_computing_data_reduction
;
CrysAlisPro, Agilent Technologies,
Version 1.171.37.35 (release 13-08-2014 CrysAlis171 .NET)
(compiled Aug 13 2014,18:06:01)
;
_computing_molecular_graphics 'Olex2 (Dolomanov et al., 2009)'
_computing_publication_material 'Olex2 (Dolomanov et al., 2009)'
_computing_structure_refinement 'ShelXL (Sheldrick, 2015)'
_computing_structure_solution 'ShelXS (Sheldrick, 2008)'
_diffrn_ambient_temperature 290.0
_diffrn_detector_area_resol_mean 10.3974
_diffrn_detector_type Atlas
_diffrn_measured_fraction_theta_full 1.000
_diffrn_measured_fraction_theta_max 0.945
_diffrn_measurement_details
;
#__ type_ start__ end____ width___ exp.time_
  1 omega  -40.00   62.00   1.0000   55.0000
omega____ theta____ kappa____ phi______ frames
    -      -11.3627   57.0000 -180.0000 102

#__ type_ start__ end____ width___ exp.time_
  2 omega  -91.00   30.00   1.0000   55.0000
omega____ theta____ kappa____ phi______ frames
    -      -11.3627  -19.0000  150.0000 121

#__ type_ start__ end____ width___ exp.time_
  3 omega -100.00   77.00   1.0000   55.0000
omega____ theta____ kappa____ phi______ frames
    -      -11.3627    0.0000 -120.0000 177
;
_diffrn_measurement_device 'four-circle diffractometer'
_diffrn_measurement_device_type 'SuperNova, Dual, Cu at zero, Atlas'
_diffrn_measurement_method '\w scans'
_diffrn_radiation_type MoK\a
_diffrn_radiation_wavelength 0.71073
_diffrn_reflns_av_R_equivalents 0.0367
_diffrn_reflns_av_unetI/netI 0.0201
_diffrn_reflns_Laue_measured_fraction_full 1.000
_diffrn_reflns_Laue_measured_fraction_max 0.945
_diffrn_reflns_limit_h_max 12
_diffrn_reflns_limit_h_min -13
_diffrn_reflns_limit_k_max 14
_diffrn_reflns_limit_k_min -13
_diffrn_reflns_limit_l_max 29
_diffrn_reflns_limit_l_min -30
_diffrn_reflns_number 23512
_diffrn_reflns_point_group_measured_fraction_full 1.000
_diffrn_reflns_point_group_measured_fraction_max 0.945
_diffrn_reflns_theta_full 25.242
_diffrn_reflns_theta_max 29.473
_diffrn_reflns_theta_min 2.786
_exptl_absorpt_coefficient_mu 0.271
_exptl_absorpt_correction_T_max 1.00000
_exptl_absorpt_correction_T_min 0.88455
_exptl_absorpt_correction_type multi-scan
_exptl_absorpt_process_details
;
CrysAlisPro, Agilent Technologies,
Version 1.171.37.35 (release 13-08-2014 CrysAlis171 .NET)
(compiled Aug 13 2014,18:06:01)
Empirical absorption correction using spherical harmonics,
 implemented in SCALE3 ABSPACK scaling algorithm.
Empirical absorption correction using spherical harmonics,
 implemented in SCALE3 ABSPACK scaling algorithm.
;
_exptl_crystal_colour colourless
_exptl_crystal_colour_primary colourless
_exptl_crystal_density_diffrn 1.371
_exptl_crystal_description prism
_exptl_crystal_F_000 992
_exptl_crystal_size_max 0.3
_exptl_crystal_size_mid 0.25
_exptl_crystal_size_min 0.12
_refine_diff_density_max 0.252
_refine_diff_density_min -0.477
_refine_diff_density_rms 0.042
_refine_ls_extinction_method none
_refine_ls_goodness_of_fit_ref 1.054
_refine_ls_hydrogen_treatment mixed
_refine_ls_matrix_type full
_refine_ls_number_parameters 151
_refine_ls_number_reflns 3021
_refine_ls_number_restraints 0
_refine_ls_restrained_S_all 1.054
_refine_ls_R_factor_all 0.0598
_refine_ls_R_factor_gt 0.0434
_refine_ls_shift/su_max 0.001
_refine_ls_shift/su_mean 0.000
_refine_ls_structure_factor_coef Fsqd
_refine_ls_weighting_details 'w=1/[\s^2^(Fo^2^)+(0.0475P)^2^+0.8673P] where P=(Fo^2^+2Fc^2^)/3'
_refine_ls_weighting_scheme calc
_refine_ls_wR_factor_gt 0.1081
_refine_ls_wR_factor_ref 0.1168
_reflns_Friedel_coverage 0.000
_reflns_number_gt 2284
_reflns_number_total 3021
_reflns_threshold_expression 'I > 2\s(I)'
_cod_data_source_file c8nj05748f2.cif
_cod_data_source_block exp_459
_cod_depositor_comments 'Adding full bibliography for 7058094--7058097.cif.'
_cod_original_cell_volume 2298.31(10)
_cod_database_code 7058097
_shelx_shelxl_version_number 2016/6
_shelx_space_group_comment
;
The symmetry employed for this shelxl refinement is uniquely defined
by the following loop, which should always be used as a source of
symmetry information in preference to the above space-group names.
They are only intended as comments.
;
_shelx_estimated_absorpt_t_max 0.968
_shelx_estimated_absorpt_t_min 0.923
_olex2_refinement_description
;
1. Fixed Uiso
 At 1.2 times of:
  All C(H) groups
 At 1.5 times of:
  All C(H,H,H) groups
2.a Aromatic/amide H refined with riding coordinates:
 C6(H6), C10(H10), C9(H9), C8(H8)
2.b Idealised Me refined as rotating group:
 C2(H2A,H2B,H2C), C1(H1A,H1B,H1C)
;
_olex2_submission_special_instructions 'No special instructions were received'

loop_
_space_group_symop_operation_xyz
'x, y, z'
'-x+1/2, -y, z+1/2'
'x+1/2, -y+1/2, -z'
'-x, y+1/2, -z+1/2'
'-x, -y, -z'
'x-1/2, y, -z-1/2'
'-x-1/2, y-1/2, z'
'x, -y-1/2, z-1/2'

loop_
_atom_site_label
_atom_site_type_symbol
_atom_site_fract_x
_atom_site_fract_y
_atom_site_fract_z
_atom_site_U_iso_or_equiv
_atom_site_adp_type
_atom_site_occupancy
_atom_site_site_symmetry_order
_atom_site_calc_flag
_atom_site_refinement_flags_posn
S1 S 0.06158(7) 0.41447(6) 0.26265(2) 0.0702(2) Uani 1 1 d .
O5 O 0.03361(12) 0.07936(9) 0.42473(5) 0.0410(3) Uani 1 1 d .
N3 N 0.11363(14) 0.31691(12) 0.38920(5) 0.0396(3) Uani 1 1 d .
C5 C 0.06767(15) 0.15658(13) 0.46239(6) 0.0334(3) Uani 1 1 d .
N1 N 0.06009(14) 0.14950(12) 0.52236(5) 0.0377(3) Uani 1 1 d .
N2 N 0.12557(13) 0.27444(11) 0.44840(5) 0.0359(3) Uani 1 1 d .
C7 C 0.17606(17) 0.46665(15) 0.31598(6) 0.0404(3) Uani 1 1 d .
C6 C 0.18917(17) 0.41030(14) 0.37471(7) 0.0387(3) Uani 1 1 d .
H6 H 0.252689 0.441908 0.402138 0.046 Uiso 1 1 calc R
C4 C 0.15307(18) 0.34247(15) 0.50020(6) 0.0404(4) Uani 1 1 d .
O4 O 0.19326(17) 0.44906(12) 0.50280(5) 0.0644(4) Uani 1 1 d .
C2 C 0.0186(2) 0.31963(18) 0.59546(8) 0.0557(5) Uani 1 1 d .
H2A H -0.062657 0.342217 0.573374 0.083 Uiso 1 1 calc GR
H2B H 0.059523 0.393705 0.612307 0.083 Uiso 1 1 calc GR
H2C H -0.005513 0.262824 0.627346 0.083 Uiso 1 1 calc GR
C3 C 0.12064(16) 0.25645(14) 0.55322(6) 0.0370(3) Uani 1 1 d .
C10 C 0.2429(2) 0.57141(17) 0.29676(7) 0.0523(4) Uani 1 1 d .
H10 H 0.308410 0.613734 0.319587 0.063 Uiso 1 1 calc R
C1 C 0.2533(2) 0.21925(18) 0.58546(7) 0.0516(4) Uani 1 1 d .
H1A H 0.232272 0.162797 0.617900 0.077 Uiso 1 1 calc GR
H1B H 0.297112 0.292944 0.601307 0.077 Uiso 1 1 calc GR
H1C H 0.314043 0.178645 0.557452 0.077 Uiso 1 1 calc GR
C9 C 0.2023(3) 0.6087(2) 0.23862(8) 0.0673(6) Uani 1 1 d .
H9 H 0.237763 0.678424 0.218822 0.081 Uiso 1 1 calc R
C8 C 0.1074(3) 0.5331(2) 0.21501(9) 0.0745(7) Uani 1 1 d .
H8 H 0.070209 0.543868 0.176726 0.089 Uiso 1 1 calc R
H1 H 0.045(2) 0.0780(18) 0.5402(9) 0.050(5) Uiso 1 1 d .

loop_
_atom_site_aniso_label
_atom_site_aniso_U_11
_atom_site_aniso_U_22
_atom_site_aniso_U_33
_atom_site_aniso_U_23
_atom_site_aniso_U_13
_atom_site_aniso_U_12
S1 0.0840(4) 0.0787(4) 0.0480(3) 0.0092(2) -0.0203(3) -0.0192(3)
O5 0.0557(7) 0.0339(5) 0.0334(5) -0.0032(4) -0.0058(5) -0.0079(5)
N3 0.0525(8) 0.0373(7) 0.0289(6) 0.0013(5) -0.0008(5) -0.0035(6)
C5 0.0362(7) 0.0305(7) 0.0333(7) 0.0002(5) -0.0009(5) -0.0006(6)
N1 0.0511(8) 0.0314(6) 0.0307(6) 0.0003(5) -0.0008(5) -0.0088(6)
N2 0.0473(7) 0.0322(6) 0.0282(6) 0.0004(5) -0.0015(5) -0.0065(5)
C7 0.0493(9) 0.0400(8) 0.0319(7) 0.0015(6) 0.0021(6) 0.0028(7)
C6 0.0449(8) 0.0380(8) 0.0332(7) 0.0005(6) 0.0005(6) -0.0007(7)
C4 0.0530(9) 0.0353(8) 0.0329(7) -0.0037(6) 0.0013(6) -0.0073(7)
O4 0.1111(12) 0.0392(6) 0.0428(6) -0.0054(5) 0.0047(7) -0.0292(7)
C2 0.0687(12) 0.0517(10) 0.0465(9) -0.0091(8) 0.0133(8) 0.0031(9)
C3 0.0474(8) 0.0336(7) 0.0301(7) -0.0039(5) 0.0020(6) -0.0060(7)
C10 0.0648(11) 0.0521(10) 0.0402(8) 0.0071(7) 0.0050(8) -0.0078(9)
C1 0.0552(10) 0.0576(11) 0.0418(8) -0.0033(7) -0.0079(7) -0.0076(9)
C9 0.0865(16) 0.0684(13) 0.0470(10) 0.0218(9) 0.0059(10) -0.0029(12)
C8 0.0880(16) 0.0952(17) 0.0402(10) 0.0198(11) -0.0081(10) 0.0047(14)

loop_
_atom_type_symbol
_atom_type_description
_atom_type_scat_dispersion_real
_atom_type_scat_dispersion_imag
_atom_type_scat_source
C C 0.0033 0.0016 'International Tables Vol C Tables 4.2.6.8 and 6.1.1.4'
H H 0.0000 0.0000 'International Tables Vol C Tables 4.2.6.8 and 6.1.1.4'
N N 0.0061 0.0033 'International Tables Vol C Tables 4.2.6.8 and 6.1.1.4'
O O 0.0106 0.0060 'International Tables Vol C Tables 4.2.6.8 and 6.1.1.4'
S S 0.1246 0.1234 'International Tables Vol C Tables 4.2.6.8 and 6.1.1.4'

loop_
_geom_angle_atom_site_label_1
_geom_angle_atom_site_label_2
_geom_angle_atom_site_label_3
_geom_angle
C8 S1 C7 90.98(10)
C6 N3 N2 116.23(13)
O5 C5 N1 129.05(14)
O5 C5 N2 124.00(13)
N1 C5 N2 106.95(12)
C5 N1 C3 113.73(12)
C5 N1 H1 120.7(13)
C3 N1 H1 122.7(13)
N3 N2 C5 117.59(11)
C4 N2 N3 128.87(12)
C4 N2 C5 111.15(12)
C6 C7 S1 123.05(12)
C10 C7 S1 111.09(12)
C10 C7 C6 125.69(16)
N3 C6 C7 120.10(14)
N3 C6 H6 120.0
C7 C6 H6 120.0
N2 C4 C3 106.56(12)
O4 C4 N2 126.66(14)
O4 C4 C3 126.77(13)
H2A C2 H2B 109.5
H2A C2 H2C 109.5
H2B C2 H2C 109.5
C3 C2 H2A 109.5
C3 C2 H2B 109.5
C3 C2 H2C 109.5
N1 C3 C4 101.09(11)
N1 C3 C2 111.89(14)
N1 C3 C1 111.02(13)
C4 C3 C1 110.04(13)
C2 C3 C4 110.09(14)
C2 C3 C1 112.17(14)
C7 C10 H10 123.7
C7 C10 C9 112.63(18)
C9 C10 H10 123.7
C3 C1 H1A 109.5
C3 C1 H1B 109.5
C3 C1 H1C 109.5
H1A C1 H1B 109.5
H1A C1 H1C 109.5
H1B C1 H1C 109.5
C10 C9 H9 123.7
C8 C9 C10 112.63(19)
C8 C9 H9 123.7
S1 C8 H8 123.7
C9 C8 S1 112.67(15)
C9 C8 H8 123.7

loop_
_geom_bond_atom_site_label_1
_geom_bond_atom_site_label_2
_geom_bond_distance
S1 C7 1.7166(17)
S1 C8 1.708(2)
O5 C5 1.2184(17)
N3 N2 1.3936(16)
N3 C6 1.278(2)
C5 N1 1.3342(18)
C5 N2 1.4113(18)
N1 C3 1.4542(19)
N1 H1 0.87(2)
N2 C4 1.3847(18)
C7 C6 1.440(2)
C7 C10 1.361(2)
C6 H6 0.9300
C4 O4 1.2029(19)
C4 C3 1.524(2)
C2 H2A 0.9600
C2 H2B 0.9600
C2 H2C 0.9600
C2 C3 1.522(2)
C3 C1 1.527(2)
C10 H10 0.9300
C10 C9 1.406(2)
C1 H1A 0.9600
C1 H1B 0.9600
C1 H1C 0.9600
C9 H9 0.9300
C9 C8 1.331(3)
C8 H8 0.9300

loop_
_geom_hbond_atom_site_label_D
_geom_hbond_atom_site_label_H
_geom_hbond_atom_site_label_A
_geom_hbond_distance_DH
_geom_hbond_distance_HA
_geom_hbond_distance_DA
_geom_hbond_angle_DHA
_geom_hbond_site_symmetry_A
C6 H6 O5 0.93 2.59 3.427(2) 149.7 7_665
C6 H6 O4 0.93 2.31 2.8708(19) 118.6 .
C8 H8 O5 0.93 2.49 3.425(2) 178.0 4
N1 H1 O5 0.87(2) 2.00(2) 2.8563(16) 166.9(18) 5_556

loop_
_geom_torsion_atom_site_label_1
_geom_torsion_atom_site_label_2
_geom_torsion_atom_site_label_3
_geom_torsion_atom_site_label_4
_geom_torsion
S1 C7 C6 N3 0.0(2)
S1 C7 C10 C9 -0.5(2)
O5 C5 N1 C3 175.44(15)
O5 C5 N2 N3 15.6(2)
O5 C5 N2 C4 179.61(15)
N3 N2 C4 O4 -12.6(3)
N3 N2 C4 C3 166.67(14)
C5 N1 C3 C4 6.84(17)
C5 N1 C3 C2 123.97(15)
C5 N1 C3 C1 -109.86(15)
C5 N2 C4 O4 -174.36(18)
C5 N2 C4 C3 4.92(17)
N1 C5 N2 N3 -164.73(13)
N1 C5 N2 C4 -0.70(17)
N2 N3 C6 C7 -175.22(13)
N2 C5 N1 C3 -4.23(17)
N2 C4 C3 N1 -6.75(16)
N2 C4 C3 C2 -125.19(15)
N2 C4 C3 C1 110.67(15)
C7 S1 C8 C9 -0.9(2)
C7 C10 C9 C8 -0.1(3)
C6 N3 N2 C5 -166.54(14)
C6 N3 N2 C4 32.7(2)
C6 C7 C10 C9 -175.99(17)
O4 C4 C3 N1 172.52(19)
O4 C4 C3 C2 54.1(2)
O4 C4 C3 C1 -70.1(2)
C10 C7 C6 N3 174.98(17)
C10 C9 C8 S1 0.8(3)
C8 S1 C7 C6 176.40(16)
C8 S1 C7 C10 0.81(16)
